data_1548287
loop_
_publ_author_name
'Endo, Yuta'
'Kasahara, Taku'
'Harada, Kenicni'
'Kubo, Miwa'
'Etoh, Tadahiro'
'Ishibashi, Masami'
'Ishiyama, Aki'
'Iwatsuki, Masato'
'Otoguro, Kazuhiko'
'O Mura, Satoshi'
'Akisue, Gokithi'
'Hirano, Tomoya'
'Kagechika, Hiroyuki'
'Fukuyama, Yoshiyasu'
'Ohsaki, Ayumi'

_publ_section_title
;
 Sucupiranins A-L, Furanocassane Diterpenoids from the Seeds of Bowdichia
 virgilioides.
;
_journal_issue 12
_journal_name_full 'Journal of natural products'
_journal_page_first 3120
_journal_page_last 3127
_journal_paper_doi 10.1021/acs.jnatprod.7b00249
_journal_volume 80
_journal_year 2017
_chemical_formula_sum 'C22 H32 O5'
_chemical_formula_weight 376.48
_space_group_IT_number 19
_symmetry_cell_setting orthorhombic
_symmetry_space_group_name_Hall 'P 2ac 2ab'
_symmetry_space_group_name_H-M 'P 21 21 21'
_atom_sites_solution_hydrogens geom
_atom_sites_solution_primary direct
_atom_sites_solution_secondary difmap
_audit_creation_method SHELXL-97
_cell_angle_alpha 90.00
_cell_angle_beta 90.00
_cell_angle_gamma 90.00
_cell_formula_units_Z 4
_cell_length_a 6.6620(6)
_cell_length_b 11.5786(11)
_cell_length_c 25.333(2)
_cell_measurement_reflns_used 8305
_cell_measurement_temperature 100
_cell_measurement_theta_max 27.54
_cell_measurement_theta_min 2.38
_cell_volume 1954.1(3)
_computing_cell_refinement 'Bruker APEX2'
_computing_data_collection 'Bruker APEX2'
_computing_data_reduction 'Bruker SAINT'
_computing_molecular_graphics 'Bruker SHELXTL'
_computing_publication_material 'Bruker SHELXTL'
_computing_structure_refinement 'SHELXL-97 (Sheldrick, 1997)'
_computing_structure_solution 'SHELXS-97 (Sheldrick, 1990)'
_diffrn_ambient_temperature 100
_diffrn_detector_area_resol_mean 8.333
_diffrn_measured_fraction_theta_full 0.997
_diffrn_measured_fraction_theta_max 0.997
_diffrn_measurement_device_type 'CCD area detector'
_diffrn_measurement_method 'phi and omega scans'
_diffrn_radiation_monochromator 'multilayered conforcal mirror'
_diffrn_radiation_source 'rotating anode'
_diffrn_radiation_type MoK/a
_diffrn_radiation_wavelength 0.71073
_diffrn_reflns_av_R_equivalents 0.0296
_diffrn_reflns_av_sigmaI/netI 0.0329
_diffrn_reflns_limit_h_max 6
_diffrn_reflns_limit_h_min -8
_diffrn_reflns_limit_k_max 15
_diffrn_reflns_limit_k_min -12
_diffrn_reflns_limit_l_max 31
_diffrn_reflns_limit_l_min -32
_diffrn_reflns_number 10787
_diffrn_reflns_theta_full 27.55
_diffrn_reflns_theta_max 27.55
_diffrn_reflns_theta_min 1.61
_exptl_absorpt_coefficient_mu 0.089
_exptl_absorpt_correction_T_max 0.9006
_exptl_absorpt_correction_T_min 0.8779
_exptl_absorpt_correction_type empirical
_exptl_absorpt_process_details 'SADABS Sheldrick 1996'
_exptl_crystal_colour none
_exptl_crystal_density_diffrn 1.280
_exptl_crystal_density_meas 0
_exptl_crystal_density_method 'not measured'
_exptl_crystal_description cube
_exptl_crystal_F_000 816
_exptl_crystal_size_max 1.50
_exptl_crystal_size_mid 1.50
_exptl_crystal_size_min 1.20
_refine_diff_density_max 0.198
_refine_diff_density_min -0.276
_refine_diff_density_rms 0.052
_refine_ls_abs_structure_details 'Flack H D (1983), Acta Cryst. A39, 876-881'
_refine_ls_abs_structure_Flack -0.2(9)
_refine_ls_extinction_method none
_refine_ls_goodness_of_fit_ref 2.555
_refine_ls_hydrogen_treatment const
_refine_ls_matrix_type full
_refine_ls_number_parameters 251
_refine_ls_number_reflns 4434
_refine_ls_number_restraints 0
_refine_ls_restrained_S_all 2.555
_refine_ls_R_factor_all 0.0497
_refine_ls_R_factor_gt 0.0444
_refine_ls_shift/su_max 0.021
_refine_ls_shift/su_mean 0.003
_refine_ls_structure_factor_coef Fsqd
_refine_ls_weighting_details 'calc w=1/[\s^2^(Fo^2^)+(0.0000P)^2^+0.0000P] where P=(Fo^2^+2Fc^2^)/3'
_refine_ls_weighting_scheme calc
_refine_ls_wR_factor_gt 0.0915
_refine_ls_wR_factor_ref 0.0967
_reflns_number_gt 4030
_reflns_number_total 4434
_reflns_threshold_expression >2sigma(I)
_cod_data_source_file np7b00249_si_003.cif
_cod_data_source_block 4hkl
_cod_depositor_comments
;
The following automatic conversions were performed:

'_symmetry_cell_setting' value 'Orthorhombic' changed to
'orthorhombic' according to
/home/data/users/saulius/crontab/automatic-downloads/rss-feeds/ACS/lib/dictionaries/cif_core.dic
dictionary named 'cif_core.dic' version 2.4.2 from 2011-04-26.

Automatic conversion script
Id: cif_fix_values 4973 2017-02-22 13:04:09Z antanas 

 Adding full bibliography for 1548287--1548288.cif.
;
_cod_original_sg_symbol_H-M P2(1)2(1)2(1)
_cod_database_code 1548287

loop_
_symmetry_equiv_pos_as_xyz
'x, y, z'
'-x+1/2, -y, z+1/2'
'-x, y+1/2, -z+1/2'
'x+1/2, -y+1/2, -z'

loop_
_atom_site_label
_atom_site_type_symbol
_atom_site_fract_x
_atom_site_fract_y
_atom_site_fract_z
_atom_site_U_iso_or_equiv
_atom_site_adp_type
_atom_site_occupancy
_atom_site_symmetry_multiplicity
_atom_site_calc_flag
_atom_site_refinement_flags
C1 C 1.1095(3) 0.71896(14) 0.08202(7) 0.0221(4) Uani 1 1 d .
H1A H 1.2169 0.7407 0.0569 0.027 Uiso 1 1 calc R
H1B H 0.9872 0.7626 0.0723 0.027 Uiso 1 1 calc R
C2 C 1.1732(3) 0.75349(15) 0.13751(7) 0.0263(4) Uani 1 1 d .
H2A H 1.2991 0.7132 0.1471 0.032 Uiso 1 1 calc R
H2B H 1.1982 0.8377 0.1389 0.032 Uiso 1 1 calc R
C3 C 1.0084(3) 0.72144(15) 0.17634(7) 0.0235(4) Uani 1 1 d .
H3A H 0.8869 0.7669 0.1677 0.028 Uiso 1 1 calc R
H3B H 1.0519 0.7444 0.2122 0.028 Uiso 1 1 calc R
C4 C 0.9511(3) 0.59235(16) 0.17737(7) 0.0221(4) Uani 1 1 d .
C5 C 0.9095(3) 0.55079(14) 0.11910(7) 0.0184(4) Uani 1 1 d .
H5 H 0.7813 0.5894 0.1086 0.022 Uiso 1 1 calc R
C6 C 0.8710(3) 0.42113(14) 0.11181(7) 0.0186(4) Uani 1 1 d .
H6 H 0.9983 0.3766 0.1167 0.022 Uiso 1 1 calc R
C7 C 0.7818(3) 0.39688(13) 0.05737(7) 0.0168(3) Uani 1 1 d .
H7 H 0.6499 0.4377 0.0548 0.020 Uiso 1 1 calc R
C8 C 0.9160(3) 0.43896(13) 0.01227(6) 0.0179(4) Uani 1 1 d .
H8 H 1.0439 0.3940 0.0145 0.021 Uiso 1 1 calc R
C9 C 0.8191(3) 0.41017(14) -0.04254(7) 0.0187(4) Uani 1 1 d .
C10 C 0.9354(3) 0.47072(15) -0.08442(7) 0.0208(4) Uani 1 1 d .
C11 C 1.0559(3) 0.56077(15) -0.07482(7) 0.0242(4) Uani 1 1 d .
C12 C 1.1048(3) 0.61699(16) -0.02383(7) 0.0244(4) Uani 1 1 d .
H12A H 1.0828 0.7013 -0.0267 0.029 Uiso 1 1 calc R
H12B H 1.2479 0.6038 -0.0152 0.029 Uiso 1 1 calc R
C13 C 0.9712(3) 0.56736(14) 0.02075(7) 0.0185(4) Uani 1 1 d .
H13 H 0.8424 0.6117 0.0199 0.022 Uiso 1 1 calc R
C14 C 1.0667(3) 0.58879(15) 0.07651(7) 0.0184(4) Uani 1 1 d .
C15 C 1.2685(3) 0.52315(14) 0.08135(7) 0.0220(4) Uani 1 1 d .
H15A H 1.3625 0.5519 0.0546 0.033 Uiso 1 1 calc R
H15B H 1.2457 0.4404 0.0759 0.033 Uiso 1 1 calc R
H15C H 1.3251 0.5356 0.1166 0.033 Uiso 1 1 calc R
C16 C 1.1124(3) 0.52252(15) 0.20697(7) 0.0272(4) Uani 1 1 d .
H16A H 1.1110 0.5437 0.2444 0.041 Uiso 1 1 calc R
H16B H 1.2448 0.5396 0.1920 0.041 Uiso 1 1 calc R
H16C H 1.0842 0.4398 0.2033 0.041 Uiso 1 1 calc R
C17 C 0.7577(3) 0.58831(18) 0.21071(8) 0.0313(5) Uani 1 1 d .
H17A H 0.7275 0.5081 0.2201 0.047 Uiso 1 1 calc R
H17B H 0.6460 0.6205 0.1903 0.047 Uiso 1 1 calc R
H17C H 0.7765 0.6338 0.2430 0.047 Uiso 1 1 calc R
C18 C 0.7635(3) 0.29048(16) 0.18036(7) 0.0248(4) Uani 1 1 d .
C19 C 0.9401(3) 0.45207(16) -0.14057(7) 0.0281(4) Uani 1 1 d .
H19 H 0.8680 0.3952 -0.1599 0.034 Uiso 1 1 calc R
C20 C 1.0668(3) 0.53128(17) -0.16015(8) 0.0325(5) Uani 1 1 d .
H20 H 1.1003 0.5384 -0.1965 0.039 Uiso 1 1 calc R
O1 O 1.1424(2) 0.60103(11) -0.12062(5) 0.0296(3) Uani 1 1 d .
O2 O 0.7470(2) 0.27548(9) 0.05096(5) 0.0227(3) Uani 1 1 d .
H2 H 0.6271 0.2603 0.0585 0.034 Uiso 1 1 calc R
O3 O 0.71886(19) 0.38154(10) 0.14893(5) 0.0214(3) Uani 1 1 d .
C21 C 0.5957(3) 0.27088(16) 0.21885(7) 0.0306(5) Uani 1 1 d .
H21A H 0.5930 0.1894 0.2292 0.046 Uiso 1 1 calc R
H21B H 0.4676 0.2915 0.2023 0.046 Uiso 1 1 calc R
H21C H 0.6168 0.3190 0.2502 0.046 Uiso 1 1 calc R
O4 O 0.9175(2) 0.23684(11) 0.17908(5) 0.0321(3) Uani 1 1 d .
C22 C 0.5964(3) 0.44204(14) -0.04703(7) 0.0221(4) Uani 1 1 d .
H22A H 0.5492 0.4259 -0.0829 0.033 Uiso 1 1 calc R
H22B H 0.5791 0.5244 -0.0393 0.033 Uiso 1 1 calc R
H22C H 0.5186 0.3963 -0.0217 0.033 Uiso 1 1 calc R
O5 O 0.8404(2) 0.28772(9) -0.05234(5) 0.0231(3) Uani 1 1 d .
H5A H 0.8066 0.2507 -0.0252 0.035 Uiso 1 1 calc R

loop_
_atom_site_aniso_label
_atom_site_aniso_U_11
_atom_site_aniso_U_22
_atom_site_aniso_U_33
_atom_site_aniso_U_23
_atom_site_aniso_U_13
_atom_site_aniso_U_12
C1 0.0237(9) 0.0228(8) 0.0198(9) 0.0015(7) -0.0010(7) -0.0014(8)
C2 0.0329(11) 0.0224(9) 0.0237(10) -0.0021(8) -0.0030(8) -0.0039(8)
C3 0.0284(10) 0.0215(8) 0.0206(9) -0.0046(8) -0.0025(8) 0.0044(8)
C4 0.0245(9) 0.0270(9) 0.0150(9) -0.0016(8) -0.0011(7) 0.0006(8)
C5 0.0172(8) 0.0233(8) 0.0147(8) -0.0004(7) -0.0011(7) 0.0013(7)
C6 0.0169(8) 0.0249(9) 0.0142(8) 0.0022(7) 0.0012(7) -0.0008(8)
C7 0.0160(8) 0.0159(7) 0.0184(9) 0.0008(7) 0.0005(7) -0.0006(7)
C8 0.0194(8) 0.0196(8) 0.0147(8) 0.0003(7) 0.0005(7) 0.0031(7)
C9 0.0224(9) 0.0171(7) 0.0166(9) 0.0001(7) -0.0010(7) 0.0020(7)
C10 0.0226(9) 0.0252(9) 0.0145(9) -0.0006(7) 0.0016(7) 0.0041(8)
C11 0.0261(10) 0.0295(9) 0.0171(9) 0.0052(7) 0.0038(8) 0.0024(8)
C12 0.0258(9) 0.0291(9) 0.0185(9) 0.0024(8) 0.0001(8) -0.0051(9)
C13 0.0181(8) 0.0199(8) 0.0174(9) 0.0014(7) 0.0025(7) 0.0023(7)
C14 0.0179(9) 0.0216(8) 0.0156(8) 0.0002(7) 0.0002(7) 0.0010(8)
C15 0.0205(9) 0.0242(8) 0.0211(9) -0.0009(8) -0.0006(8) -0.0002(8)
C16 0.0341(11) 0.0281(9) 0.0194(10) 0.0006(8) -0.0050(8) -0.0004(9)
C17 0.0331(11) 0.0401(11) 0.0207(10) -0.0073(9) 0.0078(9) -0.0025(10)
C18 0.0318(11) 0.0276(9) 0.0151(9) 0.0009(7) -0.0009(8) -0.0060(9)
C19 0.0353(11) 0.0322(10) 0.0169(9) -0.0019(8) 0.0030(8) 0.0067(9)
C20 0.0427(13) 0.0385(11) 0.0163(9) -0.0028(8) 0.0061(9) 0.0072(11)
O1 0.0342(8) 0.0362(7) 0.0185(7) 0.0035(6) 0.0085(6) -0.0036(7)
O2 0.0241(6) 0.0205(6) 0.0235(7) 0.0000(5) 0.0012(6) -0.0024(6)
O3 0.0225(6) 0.0254(6) 0.0164(6) 0.0034(5) 0.0026(5) -0.0029(6)
C21 0.0402(12) 0.0322(10) 0.0195(10) 0.0027(8) 0.0060(9) -0.0084(10)
O4 0.0353(8) 0.0322(7) 0.0287(7) 0.0097(6) 0.0007(7) 0.0040(7)
C22 0.0222(9) 0.0254(8) 0.0188(9) 0.0001(7) -0.0015(8) 0.0019(8)
O5 0.0281(7) 0.0196(6) 0.0215(7) -0.0019(5) -0.0005(6) 0.0023(6)

loop_
_atom_type_symbol
_atom_type_description
_atom_type_scat_dispersion_real
_atom_type_scat_dispersion_imag
_atom_type_scat_source
C C 0.0033 0.0016 'International Tables Vol C Tables 4.2.6.8 and 6.1.1.4'
H H 0.0000 0.0000 'International Tables Vol C Tables 4.2.6.8 and 6.1.1.4'
O O 0.0106 0.0060 'International Tables Vol C Tables 4.2.6.8 and 6.1.1.4'

loop_
_geom_angle_atom_site_label_1
_geom_angle_atom_site_label_2
_geom_angle_atom_site_label_3
_geom_angle
C2 C1 C14 113.12(15)
C2 C1 H1A 109.0
C14 C1 H1A 109.0
C2 C1 H1B 109.0
C14 C1 H1B 109.0
H1A C1 H1B 107.8
C3 C2 C1 109.39(16)
C3 C2 H2A 109.8
C1 C2 H2A 109.8
C3 C2 H2B 109.8
C1 C2 H2B 109.8
H2A C2 H2B 108.2
C2 C3 C4 115.22(15)
C2 C3 H3A 108.5
C4 C3 H3A 108.5
C2 C3 H3B 108.5
C4 C3 H3B 108.5
H3A C3 H3B 107.5
C16 C4 C3 110.12(15)
C16 C4 C17 107.50(15)
C3 C4 C17 104.21(15)
C16 C4 C5 114.71(15)
C3 C4 C5 108.86(14)
C17 C4 C5 110.91(15)
C6 C5 C14 107.68(13)
C6 C5 C4 116.14(14)
C14 C5 C4 116.20(14)
C6 C5 H5 105.2
C14 C5 H5 105.2
C4 C5 H5 105.2
O3 C6 C7 104.74(13)
O3 C6 C5 110.28(14)
C7 C6 C5 110.70(13)
O3 C6 H6 110.3
C7 C6 H6 110.3
C5 C6 H6 110.3
O2 C7 C6 110.19(13)
O2 C7 C8 108.79(13)
C6 C7 C8 112.85(13)
O2 C7 H7 108.3
C6 C7 H7 108.3
C8 C7 H7 108.3
C7 C8 C13 109.95(13)
C7 C8 C9 110.68(14)
C13 C8 C9 115.18(13)
C7 C8 H8 106.9
C13 C8 H8 106.9
C9 C8 H8 106.9
O5 C9 C10 106.75(14)
O5 C9 C22 108.55(14)
C10 C9 C22 109.70(14)
O5 C9 C8 108.68(13)
C10 C9 C8 108.48(14)
C22 C9 C8 114.40(14)
C11 C10 C19 106.48(17)
C11 C10 C9 123.32(16)
C19 C10 C9 130.16(17)
C10 C11 O1 111.21(16)
C10 C11 C12 129.21(17)
O1 C11 C12 119.57(16)
C11 C12 C13 110.26(15)
C11 C12 H12A 109.6
C13 C12 H12A 109.6
C11 C12 H12B 109.6
C13 C12 H12B 109.6
H12A C12 H12B 108.1
C8 C13 C12 113.08(14)
C8 C13 C14 111.93(13)
C12 C13 C14 111.40(14)
C8 C13 H13 106.7
C12 C13 H13 106.7
C14 C13 H13 106.7
C1 C14 C15 108.18(14)
C1 C14 C5 109.64(13)
C15 C14 C5 112.82(14)
C1 C14 C13 108.15(13)
C15 C14 C13 110.23(14)
C5 C14 C13 107.73(13)
C14 C15 H15A 109.5
C14 C15 H15B 109.5
H15A C15 H15B 109.5
C14 C15 H15C 109.5
H15A C15 H15C 109.5
H15B C15 H15C 109.5
C4 C16 H16A 109.5
C4 C16 H16B 109.5
H16A C16 H16B 109.5
C4 C16 H16C 109.5
H16A C16 H16C 109.5
H16B C16 H16C 109.5
C4 C17 H17A 109.5
C4 C17 H17B 109.5
H17A C17 H17B 109.5
C4 C17 H17C 109.5
H17A C17 H17C 109.5
H17B C17 H17C 109.5
O4 C18 O3 125.09(17)
O4 C18 C21 125.20(17)
O3 C18 C21 109.65(17)
C20 C19 C10 106.05(18)
C20 C19 H19 127.0
C10 C19 H19 127.0
C19 C20 O1 111.16(17)
C19 C20 H20 124.4
O1 C20 H20 124.4
C11 O1 C20 105.09(14)
C7 O2 H2 109.5
C18 O3 C6 118.16(14)
C18 C21 H21A 109.5
C18 C21 H21B 109.5
H21A C21 H21B 109.5
C18 C21 H21C 109.5
H21A C21 H21C 109.5
H21B C21 H21C 109.5
C9 C22 H22A 109.5
C9 C22 H22B 109.5
H22A C22 H22B 109.5
C9 C22 H22C 109.5
H22A C22 H22C 109.5
H22B C22 H22C 109.5
C9 O5 H5A 109.5

loop_
_geom_bond_atom_site_label_1
_geom_bond_atom_site_label_2
_geom_bond_distance
C1 C2 1.522(2)
C1 C14 1.540(2)
C1 H1A 0.9900
C1 H1B 0.9900
C2 C3 1.520(3)
C2 H2A 0.9900
C2 H2B 0.9900
C3 C4 1.543(2)
C3 H3A 0.9900
C3 H3B 0.9900
C4 C16 1.540(3)
C4 C17 1.541(3)
C4 C5 1.577(2)
C5 C6 1.534(2)
C5 C14 1.567(2)
C5 H5 1.0000
C6 O3 1.457(2)
C6 C7 1.528(2)
C6 H6 1.0000
C7 O2 1.4338(18)
C7 C8 1.530(2)
C7 H7 1.0000
C8 C13 1.546(2)
C8 C9 1.567(2)
C8 H8 1.0000
C9 O5 1.4463(19)
C9 C10 1.489(2)
C9 C22 1.533(3)
C10 C11 1.338(3)
C10 C19 1.439(2)
C11 O1 1.377(2)
C11 C12 1.483(3)
C12 C13 1.549(2)
C12 H12A 0.9900
C12 H12B 0.9900
C13 C14 1.569(2)
C13 H13 1.0000
C14 C15 1.549(2)
C15 H15A 0.9800
C15 H15B 0.9800
C15 H15C 0.9800
C16 H16A 0.9800
C16 H16B 0.9800
C16 H16C 0.9800
C17 H17A 0.9800
C17 H17B 0.9800
C17 H17C 0.9800
C18 O4 1.200(2)
C18 O3 1.354(2)
C18 C21 1.501(3)
C19 C20 1.342(3)
C19 H19 0.9500
C20 O1 1.382(2)
C20 H20 0.9500
O2 H2 0.8400
C21 H21A 0.9800
C21 H21B 0.9800
C21 H21C 0.9800
C22 H22A 0.9800
C22 H22B 0.9800
C22 H22C 0.9800
O5 H5A 0.8400

loop_
_cod_changelog_entry_id
_cod_changelog_entry_author
_cod_changelog_entry_date
_cod_changelog_entry_text
1 'Vaitkus, Antanas' 2022-05-07T06:34:00+03:00
;
 Replaced the '&#x009D;' sequence with a backslash symbol ('\')
 in the value of the '_refine_ls_weighting_details' data item.
;
